data_1546026
loop_
_publ_author_name
'Mumme, W.G.'
'Cranswick, L.'
'Chakoumakos, B.'

_publ_section_title
;
 Rietveld crystal structure refinement from high temperature neutron
 powder diffraction data for the polymorphs of dicalcium silicate
;
_journal_name_full
;
Neues Jahrbuch fuer Mineralogie. Abhandlungen (Band-Nr) (1950-)
;
_journal_page_first 171
_journal_page_last 188
_journal_volume 170
_journal_year 1996
_chemical_formula_sum 'Ca2 O4 Si'
_chemical_name_systematic 'alpha1L dicalcium silicate'
_space_group_IT_number 33
_symmetry_space_group_name_Hall 'P 2c -2n'
_symmetry_space_group_name_H-M 'P n a 21'
_cell_angle_alpha 90
_cell_angle_beta 90
_cell_angle_gamma 90
_cell_formula_units_Z 12
_cell_length_a 20.5266
_cell_length_b 9.4963
_cell_length_c 5.5897
_cell_volume 1089.582
_citation_journal_id_ASTM NJMIAK
_cod_data_source_file Mumme_NJMIAK_1996_3.cif
_cod_data_source_block Ca2O4Si1_alpha1L
_cod_original_formula_sum 'Ca2 O4 Si1'
_cod_database_code 1546026

loop_
_symmetry_equiv_pos_as_xyz
x,y,z
-x,-y,z+1/2
-x+1/2,y+1/2,z+1/2
x+1/2,-y+1/2,z

loop_
_atom_site_label
_atom_site_type_symbol
_atom_site_fract_x
_atom_site_fract_y
_atom_site_fract_z
_atom_site_occupancy
_atom_site_U_iso_or_equiv
O12 O-2 0.8344 0.5495 0.1618 1 0.0
O6 O-2 0.5845 0.6998 0.0427 1 0.0
O5 O-2 0.608 0.4332 0.1838 1 0.0
O3 O-2 0.7811 0.064 0.2141 1 0.0
Ca1 Ca+2 0.7787 0.0726 0.7465 1 0.0
O4 O-2 0.6628 0.9287 0.2032 1 0.0
O2 O-2 0.7716 0.8674 0.0053 1 0.0
O7 O-2 0.4988 0.561 0.2906 1 0.0
O10 O-2 0.9252 0.6903 0.0127 1 0.0
Si3 Si+4 0.5896 0.0959 0.727 1 0.0
Si2 Si+4 0.9284 0.0805 0.7557 1 0.0
O1 O-2 0.7585 0.8504 0.4906 1 0.0
O9 O-2 0.95 0.4462 0.1919 1 0.0
Ca4 Ca+2 0.9958 0.8137 0.7228 1 0.0
O8 O-2 0.5969 0.6734 0.4786 1 0.0
Ca5 Ca+2 0.6627 0.7836 0.7652 1 0.0
Ca6 Ca+2 0.3275 0.8001 0.7453 1 0.0
Si1 Si+4 0.2607 0.068 0.759 1 0.0
Ca3 Ca+2 0.1225 0.0794 0.7025 1 0.0
O11 O-2 0.9213 0.6881 0.4742 1 0.0
Ca2 Ca+2 0.4417 0.0469 0.8011 1 0.0
